data_7012827
loop_
_publ_author_name
'Juan C. Mareque Rivas'
'Rafael Torres Mart\'in de Rosales'
'Simon Parsons'

_publ_section_title
;
 Internal hydrogen bonding and amide co-ordination in zinc(II)
 complexes of a tripodal N4 ligand: structural, spectroscopic and
 reactivity studies
;
_journal_issue 11
_journal_name_full 'Dalton Trans.'
_journal_page_first 2156
_journal_page_last 2163
_journal_paper_doi 10.1039/b301651j
_journal_year 2003
_chemical_formula_moiety 'C23 H27 N5 O'
_chemical_formula_sum 'C23 H27 N5 O'
_chemical_formula_weight 389.50
_chemical_name_systematic
; 
? 
;
_space_group_IT_number 14
_symmetry_cell_setting monoclinic
_symmetry_space_group_name_Hall '-P 2ybc'
_symmetry_space_group_name_H-M 'P 1 21/c 1'
_atom_sites_solution_hydrogens geom
_atom_sites_solution_primary direct
_atom_sites_solution_secondary difmap
_audit_creation_method SHELXL-97
_cell_angle_alpha 90.00
_cell_angle_beta 90.555(2)
_cell_angle_gamma 90.00
_cell_formula_units_Z 4
_cell_length_a 10.9702(9)
_cell_length_b 9.7048(8)
_cell_length_c 19.1103(15)
_cell_measurement_reflns_used 4680
_cell_measurement_temperature 150(2)
_cell_measurement_theta_max 29
_cell_measurement_theta_min 2
_cell_volume 2034.5(3)
_computing_structure_refinement 'SHELXL-97 (Sheldrick, 1997)'
_computing_structure_solution 'SHELXS-97 (Sheldrick, 1990)'
_diffrn_ambient_temperature 150(2)
_diffrn_measured_fraction_theta_full 0.920
_diffrn_measured_fraction_theta_max 0.920
_diffrn_measurement_device_type 'Bruker Smart Apex CCD'
_diffrn_measurement_method Omega
_diffrn_radiation_monochromator graphite
_diffrn_radiation_source 'fine-focus sealed tube'
_diffrn_radiation_type MoK\a
_diffrn_radiation_wavelength 0.71073
_diffrn_reflns_av_R_equivalents 0.0259
_diffrn_reflns_av_sigmaI/netI 0.0352
_diffrn_reflns_limit_h_max 14
_diffrn_reflns_limit_h_min -11
_diffrn_reflns_limit_k_max 12
_diffrn_reflns_limit_k_min -12
_diffrn_reflns_limit_l_max 25
_diffrn_reflns_limit_l_min -19
_diffrn_reflns_number 12533
_diffrn_reflns_theta_full 28.92
_diffrn_reflns_theta_max 28.92
_diffrn_reflns_theta_min 1.86
_exptl_absorpt_coefficient_mu 0.081
_exptl_absorpt_correction_T_max 1
_exptl_absorpt_correction_T_min 0.849
_exptl_absorpt_correction_type multi-scan
_exptl_absorpt_process_details Sadabs
_exptl_crystal_colour Colourless
_exptl_crystal_density_diffrn 1.272
_exptl_crystal_density_method 'not measured'
_exptl_crystal_description block
_exptl_crystal_F_000 832
_exptl_crystal_size_max 0.63
_exptl_crystal_size_mid 0.34
_exptl_crystal_size_min 0.27
_refine_diff_density_max 0.365
_refine_diff_density_min -0.228
_refine_diff_density_rms 0.048
_refine_ls_extinction_method none
_refine_ls_goodness_of_fit_ref 1.018
_refine_ls_hydrogen_treatment riding
_refine_ls_matrix_type full
_refine_ls_number_parameters 262
_refine_ls_number_reflns 4928
_refine_ls_number_restraints 0
_refine_ls_restrained_S_all 1.018
_refine_ls_R_factor_all 0.0566
_refine_ls_R_factor_gt 0.0460
_refine_ls_shift/su_max 0.000
_refine_ls_shift/su_mean 0.000
_refine_ls_structure_factor_coef Fsqd
_refine_ls_weighting_details 'calc w=1/[\s^2^(Fo^2^)+(0.0633P)^2^+0.5549P] where P=(Fo^2^+2Fc^2^)/3'
_refine_ls_weighting_scheme calc
_refine_ls_wR_factor_gt 0.1153
_refine_ls_wR_factor_ref 0.1221
_reflns_number_gt 4082
_reflns_number_total 4928
_reflns_threshold_expression >2sigma(I)
_cod_data_source_file b301651j.txt
_cod_data_source_block rtrr92
_cod_depositor_comments
;
The following automatic conversions were performed:
'_symmetry_cell_setting' value 'Monoclinic' changed to 'monoclinic'
according to '/home/saulius/struct/CIF-dictionaries/cif_core.dic'
dictionary named 'cif_core.dic' version 2.4.1 from
2010-06-29.

'_exptl_absorpt_correction_type' value 'Multiscan' changed to
'multi-scan' according to
'/home/saulius/struct/CIF-dictionaries/cif_core.dic' dictionary named
'cif_core.dic' version 2.4.1 from 2010-06-29.

Automatic conversion script
Id: cif_fix_enum 1527 2010-12-29 10:47:43Z saulius 
;
_cod_original_sg_symbol_H-M P21/c
_cod_database_code 7012827

loop_
_symmetry_equiv_pos_as_xyz
'x, y, z'
'-x, y+1/2, -z+1/2'
'-x, -y, -z'
'x, -y-1/2, z-1/2'

loop_
_atom_site_label
_atom_site_type_symbol
_atom_site_fract_x
_atom_site_fract_y
_atom_site_fract_z
_atom_site_U_iso_or_equiv
_atom_site_adp_type
_atom_site_occupancy
_atom_site_symmetry_multiplicity
_atom_site_calc_flag
_atom_site_refinement_flags
_atom_site_disorder_assembly
_atom_site_disorder_group
N1 N 0.17541(9) 0.32294(11) 0.40633(5) 0.0201(2) Uani 1 1 d . . .
C1 C 0.21946(12) 0.46450(13) 0.39540(6) 0.0224(3) Uani 1 1 d . . .
H1A H 0.2571 0.4997 0.4392 0.027 Uiso 1 1 calc R . .
H1B H 0.1500 0.5252 0.3829 0.027 Uiso 1 1 calc R . .
C1OB C 0.19494(13) 0.57544(15) 0.01902(7) 0.0283(3) Uani 1 1 d . . .
H1OA H 0.1461 0.6179 -0.0184 0.042 Uiso 1 1 calc R . .
H1OB H 0.1421 0.5519 0.0583 0.042 Uiso 1 1 calc R . .
H1OC H 0.2337 0.4916 0.0013 0.042 Uiso 1 1 calc R . .
C1OA C 0.23501(13) 0.80963(14) 0.07030(7) 0.0264(3) Uani 1 1 d . . .
H1OD H 0.1858 0.8512 0.0328 0.040 Uiso 1 1 calc R . .
H1OE H 0.2991 0.8742 0.0849 0.040 Uiso 1 1 calc R . .
H1OF H 0.1828 0.7887 0.1102 0.040 Uiso 1 1 calc R . .
N2 N 0.27845(9) 0.52811(11) 0.27759(5) 0.0208(2) Uani 1 1 d . . .
C2 C 0.31172(11) 0.46655(13) 0.33763(6) 0.0210(3) Uani 1 1 d . . .
C3 C 0.42274(12) 0.40059(15) 0.34624(7) 0.0281(3) Uani 1 1 d . . .
H3A H 0.4436 0.3573 0.3893 0.034 Uiso 1 1 calc R . .
C4 C 0.50256(12) 0.39915(16) 0.29072(7) 0.0294(3) Uani 1 1 d . . .
H4A H 0.5795 0.3550 0.2954 0.035 Uiso 1 1 calc R . .
C5 C 0.47026(12) 0.46186(14) 0.22845(7) 0.0251(3) Uani 1 1 d . . .
H5A H 0.5241 0.4624 0.1898 0.030 Uiso 1 1 calc R . .
C6 C 0.35651(11) 0.52414(13) 0.22417(6) 0.0203(3) Uani 1 1 d . . .
N7 N 0.30912(9) 0.58439(12) 0.16302(5) 0.0224(2) Uani 1 1 d . . .
H7N H 0.2315 0.6074 0.1637 0.027 Uiso 1 1 calc R . .
O8 O 0.47849(8) 0.58760(11) 0.09570(5) 0.0302(2) Uani 1 1 d . . .
C8 C 0.37015(11) 0.61156(13) 0.10222(6) 0.0208(3) Uani 1 1 d . . .
C9 C 0.29317(11) 0.67680(13) 0.04373(6) 0.0213(3) Uani 1 1 d . . .
C10C C 0.37699(12) 0.71097(15) -0.01724(7) 0.0280(3) Uani 1 1 d . . .
H10A H 0.3292 0.7529 -0.0552 0.042 Uiso 1 1 calc R . .
H10B H 0.4154 0.6263 -0.0341 0.042 Uiso 1 1 calc R . .
H10C H 0.4401 0.7756 -0.0015 0.042 Uiso 1 1 calc R . .
C11 C 0.09998(11) 0.31472(14) 0.46890(6) 0.0226(3) Uani 1 1 d . . .
H11A H 0.0560 0.2256 0.4685 0.027 Uiso 1 1 calc R . .
H11B H 0.0382 0.3890 0.4669 0.027 Uiso 1 1 calc R . .
C12 C 0.09873(11) 0.12271(14) 0.33933(6) 0.0211(3) Uani 1 1 d . . .
N12 N -0.01165(10) 0.06561(12) 0.33047(6) 0.0243(2) Uani 1 1 d . . .
C13 C 0.20555(12) 0.04551(14) 0.33844(6) 0.0241(3) Uani 1 1 d . . .
H13A H 0.2822 0.0882 0.3469 0.029 Uiso 1 1 calc R . .
C14 C 0.19864(12) -0.09383(15) 0.32505(7) 0.0266(3) Uani 1 1 d . . .
H14A H 0.2707 -0.1479 0.3227 0.032 Uiso 1 1 calc R . .
C15 C 0.08560(13) -0.15378(15) 0.31505(7) 0.0288(3) Uani 1 1 d . . .
H15A H 0.0780 -0.2495 0.3054 0.035 Uiso 1 1 calc R . .
C16 C -0.01566(12) -0.07054(15) 0.31944(7) 0.0284(3) Uani 1 1 d . . .
H16A H -0.0935 -0.1125 0.3143 0.034 Uiso 1 1 calc R . .
C21 C 0.10422(11) 0.27695(14) 0.34542(6) 0.0225(3) Uani 1 1 d . . .
H21A H 0.1409 0.3153 0.3025 0.027 Uiso 1 1 calc R . .
H21B H 0.0203 0.3136 0.3489 0.027 Uiso 1 1 calc R . .
N22 N 0.10729(10) 0.38006(12) 0.59001(6) 0.0234(2) Uani 1 1 d . . .
C22 C 0.17026(11) 0.32701(13) 0.53678(6) 0.0201(3) Uani 1 1 d . . .
C23 C 0.28961(12) 0.28118(14) 0.54405(7) 0.0240(3) Uani 1 1 d . . .
H23A H 0.3323 0.2455 0.5050 0.029 Uiso 1 1 calc R . .
C24 C 0.34499(12) 0.28845(16) 0.60914(7) 0.0289(3) Uani 1 1 d . . .
H24A H 0.4264 0.2574 0.6156 0.035 Uiso 1 1 calc R . .
C25 C 0.28060(13) 0.34143(15) 0.66476(7) 0.0278(3) Uani 1 1 d . . .
H25A H 0.3162 0.3467 0.7102 0.033 Uiso 1 1 calc R . .
C26 C 0.16298(12) 0.38645(14) 0.65241(7) 0.0258(3) Uani 1 1 d . . .
H26A H 0.1191 0.4242 0.6905 0.031 Uiso 1 1 calc R . .

loop_
_atom_site_aniso_label
_atom_site_aniso_U_11
_atom_site_aniso_U_22
_atom_site_aniso_U_33
_atom_site_aniso_U_23
_atom_site_aniso_U_13
_atom_site_aniso_U_12
N1 0.0218(5) 0.0235(5) 0.0149(5) -0.0005(4) 0.0002(4) -0.0046(4)
C1 0.0264(6) 0.0216(6) 0.0192(6) -0.0005(5) 0.0011(5) -0.0026(5)
C1OB 0.0303(7) 0.0320(7) 0.0225(6) 0.0006(5) -0.0025(5) -0.0026(6)
C1OA 0.0288(7) 0.0250(7) 0.0254(7) 0.0024(5) 0.0024(5) 0.0054(5)
N2 0.0223(5) 0.0208(5) 0.0195(5) 0.0006(4) 0.0005(4) -0.0019(4)
C2 0.0236(6) 0.0206(6) 0.0187(6) 0.0002(5) -0.0014(5) -0.0058(5)
C3 0.0255(7) 0.0354(8) 0.0233(7) 0.0082(5) -0.0043(5) -0.0008(6)
C4 0.0204(6) 0.0382(8) 0.0296(7) 0.0077(6) -0.0025(5) 0.0029(6)
C5 0.0202(6) 0.0315(7) 0.0234(6) 0.0039(5) 0.0008(5) -0.0007(5)
C6 0.0203(6) 0.0209(6) 0.0195(6) 0.0011(5) -0.0015(4) -0.0033(5)
N7 0.0179(5) 0.0291(6) 0.0201(5) 0.0043(4) 0.0006(4) 0.0034(4)
O8 0.0220(5) 0.0415(6) 0.0272(5) 0.0068(4) 0.0036(4) 0.0061(4)
C8 0.0220(6) 0.0207(6) 0.0196(6) -0.0004(5) 0.0012(5) 0.0002(5)
C9 0.0217(6) 0.0238(6) 0.0183(6) 0.0019(5) 0.0016(5) 0.0022(5)
C10C 0.0283(7) 0.0353(8) 0.0204(6) 0.0046(5) 0.0040(5) 0.0037(6)
C11 0.0204(6) 0.0292(7) 0.0183(6) -0.0001(5) 0.0012(5) -0.0029(5)
C12 0.0238(6) 0.0275(7) 0.0121(5) -0.0006(5) -0.0003(4) -0.0034(5)
N12 0.0222(5) 0.0289(6) 0.0220(5) -0.0037(4) -0.0011(4) -0.0036(4)
C13 0.0214(6) 0.0319(7) 0.0190(6) 0.0020(5) -0.0010(5) -0.0030(5)
C14 0.0270(7) 0.0317(7) 0.0211(6) 0.0017(5) 0.0008(5) 0.0038(5)
C15 0.0352(7) 0.0266(7) 0.0247(7) -0.0025(5) -0.0026(5) -0.0018(6)
C16 0.0257(7) 0.0290(7) 0.0305(7) -0.0046(6) -0.0031(5) -0.0058(5)
C21 0.0234(6) 0.0265(7) 0.0176(6) 0.0008(5) -0.0030(5) -0.0029(5)
N22 0.0253(6) 0.0251(6) 0.0200(5) 0.0005(4) 0.0037(4) -0.0016(4)
C22 0.0226(6) 0.0194(6) 0.0181(6) 0.0016(4) 0.0016(4) -0.0042(5)
C23 0.0252(6) 0.0271(7) 0.0198(6) -0.0010(5) 0.0019(5) -0.0003(5)
C24 0.0234(6) 0.0370(8) 0.0261(7) 0.0024(6) -0.0015(5) 0.0008(6)
C25 0.0325(7) 0.0324(7) 0.0185(6) 0.0008(5) -0.0029(5) -0.0054(6)
C26 0.0324(7) 0.0274(7) 0.0175(6) -0.0013(5) 0.0044(5) -0.0031(5)

loop_
_atom_type_symbol
_atom_type_description
_atom_type_scat_dispersion_real
_atom_type_scat_dispersion_imag
_atom_type_scat_source
C C 0.0033 0.0016 'International Tables Vol C Tables 4.2.6.8 and 6.1.1.4'
H H 0.0000 0.0000 'International Tables Vol C Tables 4.2.6.8 and 6.1.1.4'
N N 0.0061 0.0033 'International Tables Vol C Tables 4.2.6.8 and 6.1.1.4'
O O 0.0106 0.0060 'International Tables Vol C Tables 4.2.6.8 and 6.1.1.4'

loop_
_geom_angle_atom_site_label_1
_geom_angle_atom_site_label_2
_geom_angle_atom_site_label_3
_geom_angle
_geom_angle_site_symmetry_1
_geom_angle_site_symmetry_3
_geom_angle_publ_flag
C11 N1 C21 109.36(9) . . ?
C11 N1 C1 110.85(10) . . ?
C21 N1 C1 110.17(10) . . ?
N1 C1 C2 109.90(10) . . ?
N1 C1 H1A 109.7 . . ?
C2 C1 H1A 109.7 . . ?
N1 C1 H1B 109.7 . . ?
C2 C1 H1B 109.7 . . ?
H1A C1 H1B 108.2 . . ?
C9 C1OB H1OA 109.5 . . ?
C9 C1OB H1OB 109.5 . . ?
H1OA C1OB H1OB 109.5 . . ?
C9 C1OB H1OC 109.5 . . ?
H1OA C1OB H1OC 109.5 . . ?
H1OB C1OB H1OC 109.5 . . ?
C9 C1OA H1OD 109.5 . . ?
C9 C1OA H1OE 109.5 . . ?
H1OD C1OA H1OE 109.5 . . ?
C9 C1OA H1OF 109.5 . . ?
H1OD C1OA H1OF 109.5 . . ?
H1OE C1OA H1OF 109.5 . . ?
C6 N2 C2 117.94(11) . . ?
N2 C2 C3 122.65(11) . . ?
N2 C2 C1 117.00(11) . . ?
C3 C2 C1 120.25(11) . . ?
C4 C3 C2 118.46(12) . . ?
C4 C3 H3A 120.8 . . ?
C2 C3 H3A 120.8 . . ?
C5 C4 C3 119.88(12) . . ?
C5 C4 H4A 120.1 . . ?
C3 C4 H4A 120.1 . . ?
C4 C5 C6 117.78(12) . . ?
C4 C5 H5A 121.1 . . ?
C6 C5 H5A 121.1 . . ?
N2 C6 C5 123.27(11) . . ?
N2 C6 N7 112.87(11) . . ?
C5 C6 N7 123.81(11) . . ?
C8 N7 C6 127.29(10) . . ?
C8 N7 H7N 116.4 . . ?
C6 N7 H7N 116.4 . . ?
O8 C8 N7 122.30(12) . . ?
O8 C8 C9 122.39(11) . . ?
N7 C8 C9 115.30(10) . . ?
C1OA C9 C10C 109.08(11) . . ?
C1OA C9 C1OB 110.48(11) . . ?
C10C C9 C1OB 109.36(11) . . ?
C1OA C9 C8 109.60(10) . . ?
C10C C9 C8 108.34(10) . . ?
C1OB C9 C8 109.95(11) . . ?
C9 C10C H10A 109.5 . . ?
C9 C10C H10B 109.5 . . ?
H10A C10C H10B 109.5 . . ?
C9 C10C H10C 109.5 . . ?
H10A C10C H10C 109.5 . . ?
H10B C10C H10C 109.5 . . ?
N1 C11 C22 114.24(10) . . ?
N1 C11 H11A 108.7 . . ?
C22 C11 H11A 108.7 . . ?
N1 C11 H11B 108.7 . . ?
C22 C11 H11B 108.7 . . ?
H11A C11 H11B 107.6 . . ?
N12 C12 C13 122.39(12) . . ?
N12 C12 C21 117.19(11) . . ?
C13 C12 C21 120.29(11) . . ?
C16 N12 C12 117.13(12) . . ?
C14 C13 C12 119.07(12) . . ?
C14 C13 H13A 120.5 . . ?
C12 C13 H13A 120.5 . . ?
C13 C14 C15 119.12(13) . . ?
C13 C14 H14A 120.4 . . ?
C15 C14 H14A 120.4 . . ?
C16 C15 C14 117.92(13) . . ?
C16 C15 H15A 121.0 . . ?
C14 C15 H15A 121.0 . . ?
N12 C16 C15 124.30(13) . . ?
N12 C16 H16A 117.9 . . ?
C15 C16 H16A 117.9 . . ?
N1 C21 C12 112.69(10) . . ?
N1 C21 H21A 109.1 . . ?
C12 C21 H21A 109.1 . . ?
N1 C21 H21B 109.1 . . ?
C12 C21 H21B 109.1 . . ?
H21A C21 H21B 107.8 . . ?
C26 N22 C22 117.48(11) . . ?
N22 C22 C23 122.71(11) . . ?
N22 C22 C11 114.91(11) . . ?
C23 C22 C11 122.32(11) . . ?
C24 C23 C22 118.68(12) . . ?
C24 C23 H23A 120.7 . . ?
C22 C23 H23A 120.7 . . ?
C23 C24 C25 119.24(13) . . ?
C23 C24 H24A 120.4 . . ?
C25 C24 H24A 120.4 . . ?
C26 C25 C24 118.07(12) . . ?
C26 C25 H25A 121.0 . . ?
C24 C25 H25A 121.0 . . ?
N22 C26 C25 123.81(12) . . ?
N22 C26 H26A 118.1 . . ?
C25 C26 H26A 118.1 . . ?

loop_
_geom_bond_atom_site_label_1
_geom_bond_atom_site_label_2
_geom_bond_distance
_geom_bond_site_symmetry_2
_geom_bond_publ_flag
N1 C11 1.4630(15) . ?
N1 C21 1.4651(15) . ?
N1 C1 1.4719(16) . ?
C1 C2 1.5051(17) . ?
C1 H1A 0.9900 . ?
C1 H1B 0.9900 . ?
C1OB C9 1.5304(19) . ?
C1OB H1OA 0.9800 . ?
C1OB H1OB 0.9800 . ?
C1OB H1OC 0.9800 . ?
C1OA C9 1.5275(18) . ?
C1OA H1OD 0.9800 . ?
C1OA H1OE 0.9800 . ?
C1OA H1OF 0.9800 . ?
N2 C6 1.3392(16) . ?
N2 C2 1.3411(16) . ?
C2 C3 1.3842(19) . ?
C3 C4 1.3823(19) . ?
C3 H3A 0.9500 . ?
C4 C5 1.3798(19) . ?
C4 H4A 0.9500 . ?
C5 C6 1.3883(18) . ?
C5 H5A 0.9500 . ?
C6 N7 1.4021(16) . ?
N7 C8 1.3722(16) . ?
N7 H7N 0.8800 . ?
O8 C8 1.2185(15) . ?
C8 C9 1.5315(17) . ?
C9 C10C 1.5276(17) . ?
C10C H10A 0.9800 . ?
C10C H10B 0.9800 . ?
C10C H10C 0.9800 . ?
C11 C22 1.5073(17) . ?
C11 H11A 0.9900 . ?
C11 H11B 0.9900 . ?
C12 N12 1.3409(16) . ?
C12 C13 1.3911(18) . ?
C12 C21 1.5025(18) . ?
N12 C16 1.3388(18) . ?
C13 C14 1.378(2) . ?
C13 H13A 0.9500 . ?
C14 C15 1.3814(19) . ?
C14 H14A 0.9500 . ?
C15 C16 1.377(2) . ?
C15 H15A 0.9500 . ?
C16 H16A 0.9500 . ?
C21 H21A 0.9900 . ?
C21 H21B 0.9900 . ?
N22 C26 1.3361(17) . ?
N22 C22 1.3381(16) . ?
C22 C23 1.3886(18) . ?
C23 C24 1.3808(18) . ?
C23 H23A 0.9500 . ?
C24 C25 1.3812(19) . ?
C24 H24A 0.9500 . ?
C25 C26 1.380(2) . ?
C25 H25A 0.9500 . ?
C26 H26A 0.9500 . ?

loop_
_cod_related_entry_id
_cod_related_entry_database
_cod_related_entry_code
1 ChemSpider 21146225
